data_2218561
loop_
_publ_author_name
'Zhou, Tianyong'
'Ye, Ning'

_publ_section_title
;
 Redetermination of tricalcium trilanthanum pentakis(orthoborate) from
 single-crystal data
;
_journal_coeditor_code WM2179
_journal_issue 6
_journal_name_full 'Acta Crystallographica Section E'
_journal_page_first i37
_journal_paper_doi 10.1107/S1600536808014785
_journal_volume 64
_journal_year 2008
_chemical_formula_iupac 'Ca3 La3 (B O3)5'
_chemical_formula_structural 'Ca3 La3 (B O3)5'
_chemical_formula_sum 'B5 Ca3 La3 O15'
_chemical_formula_weight 831.02
_chemical_name_common 'Calcium Lanthaum Borate'
_chemical_name_systematic
;
tricalcium trilanthanum pentakis(orthoborate)
;
_space_group_IT_number 186
_symmetry_cell_setting hexagonal
_symmetry_space_group_name_Hall 'P 6c -2c'
_symmetry_space_group_name_H-M 'P 63 m c'
_atom_sites_solution_primary direct
_atom_sites_solution_secondary difmap
_audit_creation_method 'WinGX routine CIF_UPDATE'
_cell_angle_alpha 90
_cell_angle_beta 90
_cell_angle_gamma 120
_cell_formula_units_Z 2
_cell_length_a 10.530(3)
_cell_length_b 10.530(3)
_cell_length_c 6.398(2)
_cell_measurement_reflns_used 1909
_cell_measurement_temperature 293(2)
_cell_measurement_theta_max 27.47
_cell_measurement_theta_min 2.23
_cell_volume 614.4(3)
_computing_cell_refinement 'CrystalClear (Rigaku, 2000)'
_computing_data_collection 'CrystalClear (Rigaku, 2000)'
_computing_data_reduction 'CrystalClear (Rigaku, 2000)'
_computing_molecular_graphics 'DIAMOND (Brandenburg, 2004)'
_computing_publication_material 'enCIFer (Allen <i>et al.</i>,  2004)'
_computing_structure_refinement 'SHELXL97 (Sheldrick, 2008)'
_computing_structure_solution 'SHELXS97 (Sheldrick, 2008)'
_diffrn_ambient_temperature 293.0(10)
_diffrn_detector_area_resol_mean 14.6306
_diffrn_measured_fraction_theta_full 0.997
_diffrn_measured_fraction_theta_max 0.997
_diffrn_measurement_device_type 'Rigaku Mercury CCD'
_diffrn_measurement_method CCD_Profile_fitting
_diffrn_radiation_monochromator 'Graphite Monochromator'
_diffrn_radiation_source 'Sealed Tube'
_diffrn_radiation_type MoK\a
_diffrn_radiation_wavelength 0.71073
_diffrn_reflns_av_R_equivalents 0.0348
_diffrn_reflns_limit_h_max 13
_diffrn_reflns_limit_h_min -13
_diffrn_reflns_limit_k_max 13
_diffrn_reflns_limit_k_min -13
_diffrn_reflns_limit_l_max 7
_diffrn_reflns_limit_l_min -8
_diffrn_reflns_number 4065
_diffrn_reflns_theta_full 27.47
_diffrn_reflns_theta_max 27.47
_diffrn_reflns_theta_min 2.23
_exptl_absorpt_coefficient_mu 11.585
_exptl_absorpt_correction_T_max 0.304
_exptl_absorpt_correction_T_min 0.206
_exptl_absorpt_correction_type multi-scan
_exptl_absorpt_process_details '(CrystalClear; Rigaku, 2000)'
_exptl_crystal_colour colourless
_exptl_crystal_density_diffrn 4.492
_exptl_crystal_density_method 'not measured'
_exptl_crystal_description rod
_exptl_crystal_F_000 752
_exptl_crystal_size_max 0.22
_exptl_crystal_size_mid 0.12
_exptl_crystal_size_min 0.10
_refine_diff_density_max 0.407
_refine_diff_density_min -0.593
_refine_ls_abs_structure_details 'Flack (1983), 236 Friedel pairs'
_refine_ls_abs_structure_Flack -0.03(3)
_refine_ls_extinction_coef 0.0632(12)
_refine_ls_extinction_expression Fc^*^=kFc[1+0.001xFc^2^\l^3^/sin(2\q)]^-1/4^
_refine_ls_extinction_method 'SHELXL97 (Sheldrick, 2008)'
_refine_ls_goodness_of_fit_ref 0.889
_refine_ls_hydrogen_treatment noref
_refine_ls_matrix_type full
_refine_ls_number_parameters 53
_refine_ls_number_reflns 534
_refine_ls_number_restraints 1
_refine_ls_restrained_S_all 0.888
_refine_ls_R_factor_gt 0.0119
_refine_ls_shift/su_max 0
_refine_ls_structure_factor_coef Fsqd
_refine_ls_weighting_details 'w=1/[\s^2^(Fo^2^)+(0.02P)^2^+1.5843P] where P=(Fo^2^+2Fc^2^)/3'
_refine_ls_weighting_scheme calc
_refine_ls_wR_factor_ref 0.0303
_reflns_number_gt 534
_reflns_number_total 534
_reflns_threshold_expression I>2\s(I)
_cod_data_source_file wm2179.cif
_cod_data_source_block I
_cod_database_code 2218561
_cod_database_fobs_code 2218561

loop_
_symmetry_equiv_pos_as_xyz
'x, y, z'
'-y, x-y, z'
'-x+y, -x, z'
'-x, -y, z+1/2'
'y, -x+y, z+1/2'
'x-y, x, z+1/2'
'-y, -x, z'
'-x+y, y, z'
'x, x-y, z'
'y, x, z+1/2'
'x-y, -y, z+1/2'
'-x, -x+y, z+1/2'

loop_
_atom_site_type_symbol
_atom_site_label
_atom_site_fract_x
_atom_site_fract_y
_atom_site_fract_z
_atom_site_U_iso_or_equiv
_atom_site_adp_type
_atom_site_calc_flag
_atom_site_refinement_flags
_atom_site_occupancy
Ca Ca1 0.47334(5) 0.52666(5) 0.76261(15) 0.00673(19) Uani d S 1
La La1 0.156065(12) 0.843935(12) 0.08229(8) 0.00493(11) Uani d S 1
B B1 0.1989(3) 0.8011(3) 0.5473(8) 0.0049(10) Uani d S 1
B B2 0 0 0.2435(15) 0.0086(17) Uani d S 1
B B3 0.6667 0.3333 0.598(3) 0.0092(19) Uani d S 1
O O1 0.6272(3) 0.9278(2) 0.4462(4) 0.0067(5) Uani d . 1
O O2 0.07534(16) 0.92466(16) 0.7399(6) 0.0097(7) Uani d S 1
O O3 0.59052(16) 0.40948(16) 0.5984(8) 0.0083(6) Uani d S 1
O O4 0.22657(17) 0.77343(17) 0.7443(5) 0.0066(6) Uani d S 1

loop_
_atom_site_aniso_label
_atom_site_aniso_U_11
_atom_site_aniso_U_22
_atom_site_aniso_U_33
_atom_site_aniso_U_12
_atom_site_aniso_U_13
_atom_site_aniso_U_23
Ca1 0.0060(3) 0.0060(3) 0.0073(4) 0.0023(3) -0.0001(2) 0.0001(2)
La1 0.00442(12) 0.00442(12) 0.00474(14) 0.00129(9) 0.00003(8) -0.00003(8)
B1 0.0052(15) 0.0052(15) 0.007(3) 0.0044(18) -0.0006(10) 0.0006(10)
B2 0.011(3) 0.011(3) 0.003(4) 0.0057(13) 0 0
B3 0.009(2) 0.009(2) 0.009(6) 0.0046(11) 0 0
O1 0.0069(10) 0.0056(10) 0.0073(11) 0.0029(9) -0.0014(10) 0.0016(9)
O2 0.0090(12) 0.0090(12) 0.0124(16) 0.0055(14) -0.0005(7) 0.0005(7)
O3 0.0101(10) 0.0101(10) 0.0067(17) 0.0065(11) 0.0005(9) -0.0005(9)
O4 0.0067(11) 0.0067(11) 0.0055(16) 0.0026(13) -0.0014(7) 0.0014(7)

loop_
_atom_type_symbol
_atom_type_description
_atom_type_scat_dispersion_real
_atom_type_scat_dispersion_imag
_atom_type_scat_source
B B 0.0013 0.0007 'International Tables Vol C Tables 4.2.6.8 and 6.1.1.4'
O O 0.0106 0.006 'International Tables Vol C Tables 4.2.6.8 and 6.1.1.4'
Ca Ca 0.2262 0.3064 'International Tables Vol C Tables 4.2.6.8 and 6.1.1.4'
La La -0.2871 2.4523 'International Tables Vol C Tables 4.2.6.8 and 6.1.1.4'

loop_
_geom_angle_atom_site_label_1
_geom_angle_atom_site_label_2
_geom_angle_atom_site_label_3
_geom_angle_site_symmetry_1
_geom_angle_site_symmetry_3
_geom_angle
_geom_angle_publ_flag
O4 Ca1 O4 2_665 3_565 93.58(15) ?
O4 Ca1 O1 2_665 6_655 151.80(11) ?
O4 Ca1 O1 3_565 6_655 80.01(9) ?
O4 Ca1 O1 2_665 12_655 80.01(9) ?
O4 Ca1 O1 3_565 12_655 151.80(11) ?
O1 Ca1 O1 6_655 12_655 92.72(12) ?
O4 Ca1 O3 2_665 . 126.18(10) ?
O4 Ca1 O3 3_565 . 126.18(10) ?
O1 Ca1 O3 6_655 . 77.64(10) ?
O1 Ca1 O3 12_655 . 77.64(10) ?
O4 Ca1 O3 2_665 4_665 73.69(10) ?
O4 Ca1 O3 3_565 4_665 73.69(10) ?
O1 Ca1 O3 6_655 4_665 78.17(9) ?
O1 Ca1 O3 12_655 4_665 78.17(9) ?
O3 Ca1 O3 . 4_665 144.65(19) ?
O4 Ca1 O1 2_665 3_565 56.39(9) ?
O4 Ca1 O1 3_565 3_565 112.85(10) ?
O1 Ca1 O1 6_655 3_565 151.00(8) ?
O1 Ca1 O1 12_655 3_565 86.53(8) ?
O3 Ca1 O1 . 3_565 73.88(10) ?
O3 Ca1 O1 4_665 3_565 129.62(7) ?
O4 Ca1 O1 2_665 9_565 112.85(10) ?
O4 Ca1 O1 3_565 9_565 56.39(9) ?
O1 Ca1 O1 6_655 9_565 86.53(8) ?
O1 Ca1 O1 12_655 9_565 151.00(8) ?
O3 Ca1 O1 . 9_565 73.88(10) ?
O3 Ca1 O1 4_665 9_565 129.62(7) ?
O1 Ca1 O1 3_565 9_565 80.50(11) ?
O1 La1 O1 10_454 4_674 138.96(12) ?
O1 La1 O4 10_454 1_554 73.88(6) ?
O1 La1 O4 4_674 1_554 73.88(6) ?
O1 La1 O2 10_454 1_554 71.80(6) ?
O1 La1 O2 4_674 1_554 71.80(6) ?
O4 La1 O2 1_554 1_554 64.64(11) ?
O1 La1 O2 10_454 6_664 121.07(8) ?
O1 La1 O2 4_674 6_664 71.30(9) ?
O4 La1 O2 1_554 6_664 137.71(9) ?
O2 La1 O2 1_554 6_664 82.07(7) ?
O1 La1 O2 10_454 5_454 71.30(9) ?
O1 La1 O2 4_674 5_454 121.07(8) ?
O4 La1 O2 1_554 5_454 137.71(9) ?
O2 La1 O2 1_554 5_454 82.07(7) ?
O2 La1 O2 6_664 5_454 53.07(13) ?
O1 La1 O1 10_454 8 137.03(9) ?
O1 La1 O1 4_674 8 83.72(6) ?
O4 La1 O1 1_554 8 129.92(8) ?
O2 La1 O1 1_554 8 146.79(6) ?
O2 La1 O1 6_664 8 68.76(8) ?
O2 La1 O1 5_454 8 92.23(9) ?
O1 La1 O1 10_454 2_665 83.72(6) ?
O1 La1 O1 4_674 2_665 137.03(9) ?
O4 La1 O1 1_554 2_665 129.92(8) ?
O2 La1 O1 1_554 2_665 146.79(6) ?
O2 La1 O1 6_664 2_665 92.23(9) ?
O2 La1 O1 5_454 2_665 68.76(8) ?
O1 La1 O1 8 2_665 53.37(10) ?
O1 La1 O3 10_454 6_554 69.51(8) ?
O1 La1 O3 4_674 6_554 116.83(10) ?
O4 La1 O3 1_554 6_554 64.52(12) ?
O2 La1 O3 1_554 6_554 122.29(12) ?
O2 La1 O3 6_664 6_554 155.42(13) ?
O2 La1 O3 5_454 6_554 121.81(10) ?
O1 La1 O3 8 6_554 88.50(10) ?
O1 La1 O3 2_665 6_554 65.77(12) ?
O1 La1 O3 10_454 5_564 116.83(9) ?
O1 La1 O3 4_674 5_564 69.51(8) ?
O4 La1 O3 1_554 5_564 64.52(12) ?
O2 La1 O3 1_554 5_564 122.29(12) ?
O2 La1 O3 6_664 5_564 121.81(10) ?
O2 La1 O3 5_454 5_564 155.42(13) ?
O1 La1 O3 8 5_564 65.77(12) ?
O1 La1 O3 2_665 5_564 88.50(10) ?
O3 La1 O3 6_554 5_564 50.66(12) ?
O4 B1 O1 . 2_665 119.7(2) yes
O4 B1 O1 . 8 119.7(2) ?
O1 B1 O1 2_665 8 120.6(4) yes
O2 B2 O2 5_444 6_654 120.00000 yes
O2 B2 O2 5_444 4_564 120.00000 ?
O2 B2 O2 6_654 4_564 120.00000 ?
O3 B3 O3 3_665 2_655 120.00000 ?
O3 B3 O3 3_665 . 120.00000 yes
O3 B3 O3 2_655 . 120.00000 ?
B1 O1 Ca1 3_565 5_564 147.6(3) ?
B1 O1 La1 3_565 4_675 114.0(3) ?
Ca1 O1 La1 5_564 4_675 94.81(8) ?
B1 O1 Ca1 3_565 2_665 83.5(2) ?
Ca1 O1 Ca1 5_564 2_665 82.95(8) ?
La1 O1 Ca1 4_675 2_665 87.75(8) ?
B1 O1 La1 3_565 3_565 92.9(2) ?
Ca1 O1 La1 5_564 3_565 89.98(9) ?
La1 O1 La1 4_675 3_565 111.47(9) ?
Ca1 O1 La1 2_665 3_565 160.08(10) ?
B2 O2 La1 4_565 1_556 123.0(5) ?
B2 O2 La1 4_565 5_455 91.42(19) ?
La1 O2 La1 1_556 5_455 107.69(7) ?
B2 O2 La1 4_565 6_665 91.42(19) ?
La1 O2 La1 1_556 6_665 107.69(7) ?
La1 O2 La1 5_455 6_665 135.45(14) ?
B3 O3 Ca1 . . 154.0(8) ?
B3 O3 Ca1 . 4_664 118.3(8) ?
Ca1 O3 Ca1 . 4_664 87.71(10) ?
B3 O3 La1 . 5 94.64(7) ?
Ca1 O3 La1 . 5 86.76(7) ?
Ca1 O3 La1 4_664 5 85.94(9) ?
B3 O3 La1 . 6_655 94.64(7) ?
Ca1 O3 La1 . 6_655 86.76(7) ?
Ca1 O3 La1 4_664 6_655 85.94(9) ?
La1 O3 La1 5 6_655 169.80(13) ?
B1 O4 Ca1 . 3_565 98.91(12) ?
B1 O4 Ca1 . 2_665 98.91(12) ?
Ca1 O4 Ca1 3_565 2_665 145.78(15) ?
B1 O4 La1 . 1_556 127.4(3) ?
Ca1 O4 La1 3_565 1_556 96.00(9) ?
Ca1 O4 La1 2_665 1_556 96.00(9) ?

loop_
_geom_bond_atom_site_label_1
_geom_bond_atom_site_label_2
_geom_bond_site_symmetry_2
_geom_bond_distance
_geom_bond_publ_flag
Ca1 O4 2_665 2.3139(13) yes
Ca1 O4 3_565 2.3139(13) ?
Ca1 O1 6_655 2.376(3) yes
Ca1 O1 12_655 2.376(3) ?
Ca1 O3 . 2.382(4) yes
Ca1 O3 4_665 2.444(5) ?
Ca1 O1 3_565 2.662(3) yes
Ca1 O1 9_565 2.662(3) ?
Ca1 B1 2_665 2.858(4) ?
Ca1 B1 3_565 2.858(4) ?
Ca1 Ca1 4_665 3.3435(11) ?
Ca1 Ca1 4_664 3.3435(11) ?
La1 O1 10_454 2.501(2) yes
La1 O1 4_674 2.501(2) ?
La1 O4 1_554 2.516(4) yes
La1 O2 1_554 2.639(3) ?
La1 O2 6_664 2.6639(15) yes
La1 O2 5_454 2.6639(15) ?
La1 O1 8 2.678(3) ?
La1 O1 2_665 2.678(3) ?
La1 O3 6_554 2.8112(8) yes
La1 O3 5_564 2.8112(8) ?
La1 B2 1_565 3.028(3) ?
La1 B1 . 3.076(5) ?
B1 O4 . 1.358(6) yes
B1 O1 2_665 1.384(3) yes
B1 O1 8 1.384(3) ?
B1 Ca1 2_665 2.858(4) ?
B1 Ca1 3_565 2.858(4) ?
B2 O2 5_444 1.374(3) yes
B2 O2 6_654 1.374(3) ?
B2 O2 4_564 1.374(3) ?
B2 La1 3_455 3.028(3) ?
B2 La1 2_665 3.028(3) ?
B2 La1 1_545 3.028(3) ?
B3 O3 3_665 1.389(3) yes
B3 O3 2_655 1.389(3) ?
B3 O3 . 1.389(3) yes
